data_2230620
loop_
_publ_author_name
'Liu, Xi-Wang'
'Li, Jian-Yong'
'Yang, Ya-Jun'
'Zhang, Ji-Yu'

_publ_section_title
;
 4-Allyl-2-methoxyphenyl 2-acetoxybenzoate
;
_journal_coeditor_code EZ2244
_journal_issue 7
_journal_name_full 'Acta Crystallographica Section E'
_journal_page_first o1621
_journal_paper_doi 10.1107/S1600536811021416
_journal_volume 67
_journal_year 2011
_chemical_formula_iupac 'C19 H18 O5'
_chemical_formula_moiety 'C19 H18 O5'
_chemical_formula_sum 'C19 H18 O5'
_chemical_formula_weight 326.33
_chemical_melting_point_gt 344
_chemical_melting_point_lt 345
_chemical_name_common '4-allyl-2-methoxyphenyl 2-acetoxybenzoate '
_chemical_name_systematic
;
4-Allyl-2-methoxyphenyl 2-acetoxybenzoate
;
_space_group_IT_number 14
_symmetry_cell_setting monoclinic
_symmetry_space_group_name_Hall '-P 2yn'
_symmetry_space_group_name_H-M 'P 1 21/n 1'
_atom_sites_solution_hydrogens geom
_atom_sites_solution_primary direct
_atom_sites_solution_secondary difmap
_audit_creation_method SHELXL-97
_cell_angle_alpha 90.00
_cell_angle_beta 109.020(17)
_cell_angle_gamma 90.00
_cell_formula_units_Z 4
_cell_length_a 10.60(2)
_cell_length_b 12.58(2)
_cell_length_c 13.23(2)
_cell_measurement_reflns_used 2334
_cell_measurement_temperature 296(2)
_cell_measurement_theta_max 23.88
_cell_measurement_theta_min 2.30
_cell_volume 1668(5)
_computing_cell_refinement 'SAINT (Bruker, 2007)'
_computing_data_collection 'APEX2 (Bruker, 2007)'
_computing_data_reduction 'SAINT (Bruker, 2007)'
_computing_molecular_graphics 'SHELXTL (Sheldrick, 2008)'
_computing_publication_material 'SHELXTL (Sheldrick, 2008)'
_computing_structure_refinement 'SHELXL97 (Sheldrick, 2008)'
_computing_structure_solution 'SHELXS97 (Sheldrick, 2008)'
_diffrn_ambient_temperature 296(2)
_diffrn_measured_fraction_theta_full 0.997
_diffrn_measured_fraction_theta_max 0.997
_diffrn_measurement_device_type 'Bruker APEXII CCD'
_diffrn_measurement_method '\f and \w'
_diffrn_radiation_monochromator graphite
_diffrn_radiation_source 'fine-focus sealed tube'
_diffrn_radiation_type MoK\a
_diffrn_radiation_wavelength 0.71073
_diffrn_reflns_av_R_equivalents 0.0535
_diffrn_reflns_av_sigmaI/netI 0.0649
_diffrn_reflns_limit_h_max 12
_diffrn_reflns_limit_h_min -11
_diffrn_reflns_limit_k_max 15
_diffrn_reflns_limit_k_min -15
_diffrn_reflns_limit_l_max 15
_diffrn_reflns_limit_l_min -16
_diffrn_reflns_number 8695
_diffrn_reflns_theta_full 25.50
_diffrn_reflns_theta_max 25.50
_diffrn_reflns_theta_min 2.30
_exptl_absorpt_coefficient_mu 0.094
_exptl_absorpt_correction_T_max 0.9796
_exptl_absorpt_correction_T_min 0.9759
_exptl_absorpt_correction_type multi-scan
_exptl_absorpt_process_details '(SADABS; Sheldrick, 1996)'
_exptl_crystal_colour colorless
_exptl_crystal_density_diffrn 1.300
_exptl_crystal_density_method 'not measured'
_exptl_crystal_description block
_exptl_crystal_F_000 688
_exptl_crystal_size_max 0.26
_exptl_crystal_size_mid 0.24
_exptl_crystal_size_min 0.22
_refine_diff_density_max 0.490
_refine_diff_density_min -0.248
_refine_ls_extinction_coef 0.044(3)
_refine_ls_extinction_expression Fc^*^=kFc[1+0.001xFc^2^\l^3^/sin(2\q)]^-1/4^
_refine_ls_extinction_method 'SHELXL97 (Sheldrick, 2008)'
_refine_ls_goodness_of_fit_ref 1.010
_refine_ls_hydrogen_treatment constr
_refine_ls_matrix_type full
_refine_ls_number_parameters 220
_refine_ls_number_reflns 3089
_refine_ls_number_restraints 0
_refine_ls_restrained_S_all 1.010
_refine_ls_R_factor_all 0.1078
_refine_ls_R_factor_gt 0.0505
_refine_ls_shift/su_max 0.000
_refine_ls_shift/su_mean 0.000
_refine_ls_structure_factor_coef Fsqd
_refine_ls_weighting_details 'calc w=1/[\s^2^(Fo^2^)+(0.0532P)^2^+0.6544P] where P=(Fo^2^+2Fc^2^)/3'
_refine_ls_weighting_scheme calc
_refine_ls_wR_factor_gt 0.1131
_refine_ls_wR_factor_ref 0.1424
_reflns_number_gt 1786
_reflns_number_total 3089
_reflns_threshold_expression I>2\s(I)
_cod_data_source_file ez2244.cif
_cod_data_source_block I
_cod_original_cell_volume 1667(5)
_cod_original_sg_symbol_Hall 'P 21/n'
_cod_original_sg_symbol_H-M 'P 21/n'
_cod_database_code 2230620

loop_
_symmetry_equiv_pos_as_xyz
'x, y, z'
'-x+1/2, y+1/2, -z+1/2'
'-x, -y, -z'
'x-1/2, -y-1/2, z-1/2'

loop_
_atom_site_type_symbol
_atom_site_label
_atom_site_fract_x
_atom_site_fract_y
_atom_site_fract_z
_atom_site_U_iso_or_equiv
_atom_site_adp_type
_atom_site_calc_flag
_atom_site_refinement_flags
_atom_site_occupancy
_atom_site_symmetry_multiplicity
_atom_site_disorder_assembly
_atom_site_disorder_group
C C1 0.5429(3) 0.8815(2) 1.1109(2) 0.0552(7) Uani d . 1 1 . .
H H1 0.5154 0.9490 1.0842 0.066 Uiso calc R 1 1 . .
C C2 0.6740(3) 0.8662(3) 1.1758(3) 0.0651(9) Uani d . 1 1 . .
H H2 0.7329 0.9233 1.1933 0.078 Uiso calc R 1 1 . .
C C3 0.7161(3) 0.7671(3) 1.2139(2) 0.0667(9) Uani d . 1 1 . .
H H3 0.8038 0.7566 1.2575 0.080 Uiso calc R 1 1 . .
C C4 0.6290(3) 0.6826(3) 1.1880(2) 0.0589(8) Uani d . 1 1 . .
H H4 0.6582 0.6150 1.2135 0.071 Uiso calc R 1 1 . .
C C5 0.4980(2) 0.6979(2) 1.1242(2) 0.0454(6) Uani d . 1 1 . .
C C6 0.4519(2) 0.7981(2) 1.0850(2) 0.0445(6) Uani d . 1 1 . .
C C7 0.3121(3) 0.8251(2) 1.0192(2) 0.0460(6) Uani d . 1 1 . .
C C8 0.0856(2) 0.7755(2) 0.9839(2) 0.0457(7) Uani d . 1 1 . .
C C9 0.0242(2) 0.8431(2) 1.0363(2) 0.0451(6) Uani d . 1 1 . .
C C10 -0.1134(3) 0.8549(2) 0.9951(2) 0.0522(7) Uani d . 1 1 . .
H H10 -0.1563 0.8996 1.0295 0.063 Uiso calc R 1 1 . .
C C11 -0.1880(3) 0.8015(2) 0.9038(2) 0.0563(7) Uani d . 1 1 . .
C C12 -0.1244(3) 0.7362(2) 0.8531(2) 0.0619(8) Uani d . 1 1 . .
H H12 -0.1735 0.7007 0.7911 0.074 Uiso calc R 1 1 . .
C C13 0.0134(3) 0.7226(2) 0.8936(2) 0.0563(8) Uani d . 1 1 . .
H H13 0.0560 0.6776 0.8593 0.068 Uiso calc R 1 1 . .
C C14 0.3662(3) 0.5694(2) 1.0060(3) 0.0523(7) Uani d . 1 1 . .
C C15 0.2725(3) 0.4813(3) 1.0018(3) 0.0784(10) Uani d . 1 1 . .
H H15A 0.2235 0.4650 0.9286 0.118 Uiso calc R 1 1 . .
H H15B 0.2114 0.5019 1.0382 0.118 Uiso calc R 1 1 . .
H H15C 0.3216 0.4197 1.0359 0.118 Uiso calc R 1 1 . .
C C16 0.0468(3) 0.9576(2) 1.1848(2) 0.0664(8) Uani d . 1 1 . .
H H16A -0.0043 1.0124 1.1391 0.100 Uiso calc R 1 1 . .
H H16B 0.1152 0.9894 1.2436 0.100 Uiso calc R 1 1 . .
H H16C -0.0109 0.9156 1.2118 0.100 Uiso calc R 1 1 . .
C C17 -0.3382(3) 0.8185(3) 0.8597(3) 0.0794(10) Uani d . 1 1 . .
H H17A -0.3803 0.7545 0.8231 0.095 Uiso calc R 1 1 . .
H H17B -0.3719 0.8312 0.9186 0.095 Uiso calc R 1 1 . .
C C18 -0.3746(4) 0.9083(4) 0.7853(5) 0.1113(15) Uani d . 1 1 . .
H H18 -0.3360 0.9723 0.8151 0.134 Uiso calc R 1 1 . .
C C19 -0.4456(4) 0.9161(4) 0.6917(4) 0.1173(16) Uani d . 1 1 . .
H H19A -0.4886 0.8564 0.6548 0.141 Uiso calc R 1 1 . .
H H19B -0.4565 0.9817 0.6575 0.141 Uiso calc R 1 1 . .
O O1 0.41425(17) 0.60944(14) 1.10660(15) 0.0517(5) Uani d . 1 1 . .
O O4 0.22313(15) 0.75382(14) 1.03094(14) 0.0512(5) Uani d . 1 1 . .
O O2 0.3986(2) 0.60219(17) 0.93385(16) 0.0684(6) Uani d . 1 1 . .
O O3 0.28083(19) 0.90274(16) 0.96467(17) 0.0681(6) Uani d . 1 1 . .
O O5 0.10653(18) 0.89150(15) 1.12579(15) 0.0582(5) Uani d . 1 1 . .

loop_
_atom_site_aniso_label
_atom_site_aniso_U_11
_atom_site_aniso_U_22
_atom_site_aniso_U_33
_atom_site_aniso_U_12
_atom_site_aniso_U_13
_atom_site_aniso_U_23
C1 0.0542(17) 0.0533(16) 0.0632(19) -0.0034(13) 0.0263(16) -0.0015(15)
C2 0.0491(18) 0.076(2) 0.073(2) -0.0145(16) 0.0245(17) -0.0128(18)
C3 0.0390(16) 0.095(3) 0.063(2) 0.0017(17) 0.0112(15) -0.0091(19)
C4 0.0483(17) 0.0676(19) 0.0568(19) 0.0101(15) 0.0115(15) 0.0017(16)
C5 0.0426(15) 0.0516(16) 0.0420(15) 0.0016(12) 0.0139(13) -0.0015(13)
C6 0.0431(14) 0.0494(15) 0.0435(15) 0.0003(12) 0.0177(13) -0.0015(13)
C7 0.0468(15) 0.0433(15) 0.0506(16) -0.0001(12) 0.0197(13) 0.0004(14)
C8 0.0382(14) 0.0477(15) 0.0518(17) 0.0038(12) 0.0153(13) 0.0055(13)
C9 0.0424(15) 0.0473(14) 0.0446(16) 0.0017(12) 0.0127(13) 0.0014(13)
C10 0.0426(15) 0.0616(17) 0.0552(18) 0.0108(13) 0.0196(14) 0.0042(15)
C11 0.0407(15) 0.076(2) 0.0493(17) -0.0026(14) 0.0110(14) 0.0006(17)
C12 0.0541(18) 0.075(2) 0.0530(18) -0.0113(15) 0.0126(15) -0.0093(16)
C13 0.0573(18) 0.0576(17) 0.0596(19) -0.0026(14) 0.0268(16) -0.0067(15)
C14 0.0411(15) 0.0520(16) 0.0586(19) 0.0105(12) 0.0090(15) -0.0025(16)
C15 0.064(2) 0.072(2) 0.093(3) -0.0104(17) 0.0180(19) -0.015(2)
C16 0.073(2) 0.071(2) 0.0570(19) 0.0082(17) 0.0236(17) -0.0100(16)
C17 0.0428(17) 0.115(3) 0.074(2) -0.0002(19) 0.0107(17) 0.005(2)
C18 0.048(2) 0.131(4) 0.138(4) 0.020(2) 0.009(3) 0.003(4)
C19 0.080(3) 0.128(4) 0.121(4) 0.026(3) 0.001(3) 0.012(3)
O1 0.0531(11) 0.0474(11) 0.0527(12) 0.0001(9) 0.0146(10) 0.0027(9)
O4 0.0372(9) 0.0490(10) 0.0684(13) 0.0070(8) 0.0188(9) 0.0113(9)
O2 0.0699(14) 0.0784(15) 0.0533(13) 0.0034(11) 0.0150(12) -0.0029(11)
O3 0.0577(12) 0.0600(13) 0.0808(15) 0.0010(10) 0.0144(11) 0.0244(12)
O5 0.0482(11) 0.0671(13) 0.0543(12) 0.0069(10) 0.0097(10) -0.0124(10)

loop_
_atom_type_symbol
_atom_type_description
_atom_type_scat_dispersion_real
_atom_type_scat_dispersion_imag
_atom_type_scat_source
C C 0.0033 0.0016 'International Tables Vol C Tables 4.2.6.8 and 6.1.1.4'
H H 0.0000 0.0000 'International Tables Vol C Tables 4.2.6.8 and 6.1.1.4'
O O 0.0106 0.0060 'International Tables Vol C Tables 4.2.6.8 and 6.1.1.4'

loop_
_geom_angle_atom_site_label_1
_geom_angle_atom_site_label_2
_geom_angle_atom_site_label_3
_geom_angle_site_symmetry_1
_geom_angle_site_symmetry_3
_geom_angle
_geom_angle_publ_flag
C6 C1 C2 . . 121.5(3) ?
C6 C1 H1 . . 119.3 ?
C2 C1 H1 . . 119.3 ?
C3 C2 C1 . . 119.8(3) ?
C3 C2 H2 . . 120.1 ?
C1 C2 H2 . . 120.1 ?
C2 C3 C4 . . 120.1(3) ?
C2 C3 H3 . . 119.9 ?
C4 C3 H3 . . 119.9 ?
C3 C4 C5 . . 120.2(3) ?
C3 C4 H4 . . 119.9 ?
C5 C4 H4 . . 119.9 ?
C4 C5 C6 . . 121.0(3) ?
C4 C5 O1 . . 116.6(3) ?
C6 C5 O1 . . 122.3(3) ?
C1 C6 C5 . . 117.5(3) ?
C1 C6 C7 . . 116.7(3) ?
C5 C6 C7 . . 125.8(2) ?
O3 C7 O4 . . 123.2(3) ?
O3 C7 C6 . . 124.4(2) ?
O4 C7 C6 . . 112.4(2) ?
C13 C8 C9 . . 121.1(3) ?
C13 C8 O4 . . 119.7(2) ?
C9 C8 O4 . . 118.9(3) ?
O5 C9 C8 . . 115.9(3) ?
O5 C9 C10 . . 125.9(2) ?
C8 C9 C10 . . 118.3(3) ?
C11 C10 C9 . . 121.3(2) ?
C11 C10 H10 . . 119.4 ?
C9 C10 H10 . . 119.4 ?
C12 C11 C10 . . 119.1(3) ?
C12 C11 C17 . . 121.2(3) ?
C10 C11 C17 . . 119.7(3) ?
C11 C12 C13 . . 120.5(3) ?
C11 C12 H12 . . 119.7 ?
C13 C12 H12 . . 119.7 ?
C8 C13 C12 . . 119.7(3) ?
C8 C13 H13 . . 120.1 ?
C12 C13 H13 . . 120.1 ?
O2 C14 O1 . . 123.0(3) ?
O2 C14 C15 . . 126.7(3) ?
O1 C14 C15 . . 110.4(3) ?
C14 C15 H15A . . 109.5 ?
C14 C15 H15B . . 109.5 ?
H15A C15 H15B . . 109.5 ?
C14 C15 H15C . . 109.5 ?
H15A C15 H15C . . 109.5 ?
H15B C15 H15C . . 109.5 ?
O5 C16 H16A . . 109.5 ?
O5 C16 H16B . . 109.5 ?
H16A C16 H16B . . 109.5 ?
O5 C16 H16C . . 109.5 ?
H16A C16 H16C . . 109.5 ?
H16B C16 H16C . . 109.5 ?
C18 C17 C11 . . 112.3(3) ?
C18 C17 H17A . . 109.1 ?
C11 C17 H17A . . 109.1 ?
C18 C17 H17B . . 109.1 ?
C11 C17 H17B . . 109.1 ?
H17A C17 H17B . . 107.9 ?
C19 C18 C17 . . 132.9(5) ?
C19 C18 H18 . . 113.5 ?
C17 C18 H18 . . 113.5 ?
C18 C19 H19A . . 120.0 ?
C18 C19 H19B . . 120.0 ?
H19A C19 H19B . . 120.0 ?
C14 O1 C5 . . 118.3(2) ?
C7 O4 C8 . . 118.8(2) ?
C9 O5 C16 . . 117.7(2) ?

loop_
_geom_bond_atom_site_label_1
_geom_bond_atom_site_label_2
_geom_bond_site_symmetry_2
_geom_bond_distance
_geom_bond_publ_flag
C1 C6 . 1.390(4) ?
C1 C2 . 1.387(4) ?
C1 H1 . 0.9300 ?
C2 C3 . 1.364(5) ?
C2 H2 . 0.9300 ?
C3 C4 . 1.376(5) ?
C3 H3 . 0.9300 ?
C4 C5 . 1.383(4) ?
C4 H4 . 0.9300 ?
C5 C6 . 1.390(4) ?
C5 O1 . 1.394(4) ?
C6 C7 . 1.492(4) ?
C7 O3 . 1.195(3) ?
C7 O4 . 1.346(3) ?
C8 C13 . 1.363(4) ?
C8 C9 . 1.386(4) ?
C8 O4 . 1.412(4) ?
C9 O5 . 1.364(3) ?
C9 C10 . 1.389(4) ?
C10 C11 . 1.382(4) ?
C10 H10 . 0.9300 ?
C11 C12 . 1.368(4) ?
C11 C17 . 1.521(5) ?
C12 C13 . 1.392(5) ?
C12 H12 . 0.9300 ?
C13 H13 . 0.9300 ?
C14 O2 . 1.189(4) ?
C14 O1 . 1.357(4) ?
C14 C15 . 1.477(4) ?
C15 H15A . 0.9600 ?
C15 H15B . 0.9600 ?
C15 H15C . 0.9600 ?
C16 O5 . 1.423(3) ?
C16 H16A . 0.9600 ?
C16 H16B . 0.9600 ?
C16 H16C . 0.9600 ?
C17 C18 . 1.465(6) ?
C17 H17A . 0.9700 ?
C17 H17B . 0.9700 ?
C18 C19 . 1.226(6) ?
C18 H18 . 0.9300 ?
C19 H19A . 0.9300 ?
C19 H19B . 0.9300 ?

loop_
_geom_torsion_atom_site_label_1
_geom_torsion_atom_site_label_2
_geom_torsion_atom_site_label_3
_geom_torsion_atom_site_label_4
_geom_torsion_site_symmetry_1
_geom_torsion_site_symmetry_2
_geom_torsion_site_symmetry_3
_geom_torsion_site_symmetry_4
_geom_torsion
_geom_torsion_publ_flag
C6 C1 C2 C3 . . . . 1.2(4) ?
C1 C2 C3 C4 . . . . 0.1(4) ?
C2 C3 C4 C5 . . . . -0.7(4) ?
C3 C4 C5 C6 . . . . 0.1(4) ?
C3 C4 C5 O1 . . . . -176.5(2) ?
C2 C1 C6 C5 . . . . -1.7(4) ?
C2 C1 C6 C7 . . . . 176.9(2) ?
C4 C5 C6 C1 . . . . 1.0(4) ?
O1 C5 C6 C1 . . . . 177.5(2) ?
C4 C5 C6 C7 . . . . -177.5(2) ?
O1 C5 C6 C7 . . . . -1.0(4) ?
C1 C6 C7 O3 . . . . 21.1(4) ?
C5 C6 C7 O3 . . . . -160.4(3) ?
C1 C6 C7 O4 . . . . -156.7(2) ?
C5 C6 C7 O4 . . . . 21.8(3) ?
C13 C8 C9 O5 . . . . 179.9(2) ?
O4 C8 C9 O5 . . . . 6.0(3) ?
C13 C8 C9 C10 . . . . 0.6(4) ?
O4 C8 C9 C10 . . . . -173.3(2) ?
O5 C9 C10 C11 . . . . -179.6(2) ?
C8 C9 C10 C11 . . . . -0.4(4) ?
C9 C10 C11 C12 . . . . -0.4(4) ?
C9 C10 C11 C17 . . . . -178.6(3) ?
C10 C11 C12 C13 . . . . 0.9(4) ?
C17 C11 C12 C13 . . . . 179.1(3) ?
C9 C8 C13 C12 . . . . -0.1(4) ?
O4 C8 C13 C12 . . . . 173.8(2) ?
C11 C12 C13 C8 . . . . -0.6(4) ?
C12 C11 C17 C18 . . . . -90.0(5) ?
C10 C11 C17 C18 . . . . 88.1(4) ?
C11 C17 C18 C19 . . . . 122.2(5) ?
O2 C14 O1 C5 . . . . 4.8(4) ?
C15 C14 O1 C5 . . . . -176.0(2) ?
C4 C5 O1 C14 . . . . -113.6(3) ?
C6 C5 O1 C14 . . . . 69.8(3) ?
O3 C7 O4 C8 . . . . -5.3(4) ?
C6 C7 O4 C8 . . . . 172.4(2) ?
C13 C8 O4 C7 . . . . 105.2(3) ?
C9 C8 O4 C7 . . . . -80.8(3) ?
C8 C9 O5 C16 . . . . -177.1(2) ?
C10 C9 O5 C16 . . . . 2.2(4) ?

loop_
_cod_related_entry_id
_cod_related_entry_database
_cod_related_entry_code
1 ChemSpider 30656758
